data_1519791
loop_
_publ_author_name
'McDonald, E.'
'Horton, Peter N.'
'Hursthouse, Michael B.'

_publ_section_title
;
 3-Amino-2-methyl-2,7-dihydro-pyrazolo[4,3-c]pyridine-4,6-dione hydrate
;
_journal_name_full 'Crystal Structure Report Archive'
_journal_page_first 353
_journal_year 2007
_chemical_formula_sum 'C7 H10 N4 O3'
_chemical_formula_weight 198.19
_space_group_IT_number 14
_symmetry_cell_setting monoclinic
_symmetry_space_group_name_Hall '-P 2yn'
_symmetry_space_group_name_H-M 'P 1 21/n 1'
_atom_sites_solution_hydrogens geom
_atom_sites_solution_primary direct
_atom_sites_solution_secondary difmap
_cell_angle_alpha 90.00
_cell_angle_beta 98.957(2)
_cell_angle_gamma 90.00
_cell_formula_units_Z 4
_cell_length_a 8.5795(3)
_cell_length_b 8.5965(2)
_cell_length_c 11.4708(3)
_cell_measurement_reflns_used 4938
_cell_measurement_temperature 120(2)
_cell_measurement_theta_max 27.485
_cell_measurement_theta_min 2.910
_cell_volume 835.70(4)
_computing_cell_refinement 'DENZO (Otwinowski & Minor, 1997) & COLLECT (Hooft, R.W.W., 1998)'
_computing_data_collection 'COLLECT (Hooft, R.W.W., 1998)'
_computing_data_reduction 'DENZO (Otwinowski & Minor, 1997) & COLLECT (Hooft, R.W.W., 1998)'
_computing_molecular_graphics 'ORTEP3 for Windows (Farrugia, 1997)'
_computing_publication_material 'WinGX (Farrugia, 1999)'
_computing_structure_refinement 'SHELXL-97 (Sheldrick, 1997b)'
_computing_structure_solution 'SHELXS-97 (Sheldrick, 1997a)'
_diffrn_ambient_temperature 120(2)
_diffrn_detector_area_resol_mean 9.091
_diffrn_measured_fraction_theta_full 0.998
_diffrn_measured_fraction_theta_max 0.998
_diffrn_measurement_device_type 'Bruker-Nonius 95mm CCD camera on \k-goniostat'
_diffrn_measurement_method '\f & \w scans'
_diffrn_radiation_monochromator graphite
_diffrn_radiation_source 'Bruker-Nonius FR591 rotating anode'
_diffrn_radiation_type MoK\a
_diffrn_radiation_wavelength 0.71073
_diffrn_reflns_av_R_equivalents 0.0366
_diffrn_reflns_av_sigmaI/netI 0.0314
_diffrn_reflns_limit_h_max 10
_diffrn_reflns_limit_h_min -11
_diffrn_reflns_limit_k_max 9
_diffrn_reflns_limit_k_min -11
_diffrn_reflns_limit_l_max 13
_diffrn_reflns_limit_l_min -14
_diffrn_reflns_number 10301
_diffrn_reflns_theta_full 27.48
_diffrn_reflns_theta_max 27.48
_diffrn_reflns_theta_min 2.97
_exptl_absorpt_coefficient_mu 0.126
_exptl_absorpt_correction_T_max 0.9814
_exptl_absorpt_correction_T_min 0.9561
_exptl_absorpt_correction_type multi-scan
_exptl_absorpt_process_details 'SADABS V2.10 (Sheldrick, G.M., 2003)'
_exptl_crystal_colour 'Light Yellow'
_exptl_crystal_density_diffrn 1.575
_exptl_crystal_density_method 'not measured'
_exptl_crystal_description Block
_exptl_crystal_F_000 416
_exptl_crystal_size_max 0.36
_exptl_crystal_size_mid 0.22
_exptl_crystal_size_min 0.15
_refine_diff_density_max 0.317
_refine_diff_density_min -0.218
_refine_diff_density_rms 0.049
_refine_ls_extinction_coef 0.044(8)
_refine_ls_extinction_expression Fc^*^=kFc[1+0.001xFc^2^\l^3^/sin(2\q)]^-1/4^
_refine_ls_extinction_method SHELXL
_refine_ls_goodness_of_fit_ref 1.048
_refine_ls_hydrogen_treatment mixed
_refine_ls_matrix_type full
_refine_ls_number_parameters 149
_refine_ls_number_reflns 1904
_refine_ls_number_restraints 0
_refine_ls_restrained_S_all 1.048
_refine_ls_R_factor_all 0.0423
_refine_ls_R_factor_gt 0.0349
_refine_ls_shift/su_max 0.000
_refine_ls_shift/su_mean 0.000
_refine_ls_structure_factor_coef Fsqd
_refine_ls_weighting_details 'calc w=1/[\s^2^(Fo^2^)+(0.0436P)^2^+0.3583P] where P=(Fo^2^+2Fc^2^)/3'
_refine_ls_weighting_scheme calc
_refine_ls_wR_factor_gt 0.0879
_refine_ls_wR_factor_ref 0.0937
_reflns_number_gt 1641
_reflns_number_total 1904
_reflns_threshold_expression >2sigma(I)
_cod_data_source_file eCrystal-353.cif
_cod_data_source_block 2007src0078y
_cod_depositor_comments
;
Citation :
McDonald, E and Horton, Peter N. and Hursthouse, Michael B. (2007) 
University of Southampton, Crystal Structure Report Archive. 
(doi:10.5258/ecrystals/353)

More at:
http://ecrystals.chem.soton.ac.uk/353/
;
_cod_original_sg_symbol_H-M P2(1)/n
_cod_database_code 1519791

loop_
_symmetry_equiv_pos_as_xyz
'x, y, z'
'-x+1/2, y+1/2, -z+1/2'
'-x, -y, -z'
'x-1/2, -y-1/2, z-1/2'

loop_
_atom_site_label
_atom_site_type_symbol
_atom_site_fract_x
_atom_site_fract_y
_atom_site_fract_z
_atom_site_U_iso_or_equiv
_atom_site_adp_type
_atom_site_occupancy
_atom_site_symmetry_multiplicity
_atom_site_calc_flag
_atom_site_refinement_flags
_atom_site_disorder_assembly
_atom_site_disorder_group
C1 C 0.82390(14) 0.29717(14) 0.93439(10) 0.0126(3) Uani 1 1 d . . .
C2 C 0.97951(14) 0.37132(14) 0.77735(10) 0.0137(3) Uani 1 1 d . . .
C3 C 0.93042(14) 0.54044(14) 0.78119(10) 0.0148(3) Uani 1 1 d . . .
H3A H 1.0261 0.6065 0.7910 0.018 Uiso 1 1 calc R . .
H3B H 0.8656 0.5680 0.7049 0.018 Uiso 1 1 calc R . .
C4 C 0.83876(14) 0.57549(14) 0.87837(10) 0.0126(3) Uani 1 1 d . . .
C5 C 0.78868(14) 0.45705(14) 0.94830(10) 0.0124(3) Uani 1 1 d . . .
C6 C 0.70879(13) 0.53462(14) 1.02971(10) 0.0124(3) Uani 1 1 d . . .
C7 C 0.64939(16) 0.81560(14) 1.06231(11) 0.0175(3) Uani 1 1 d . . .
H7A H 0.5347 0.8031 1.0540 0.026 Uiso 1 1 calc R . .
H7B H 0.6741 0.9139 1.0260 0.026 Uiso 1 1 calc R . .
H7C H 0.6944 0.8164 1.1462 0.026 Uiso 1 1 calc R . .
N1 N 0.92025(12) 0.26537(12) 0.84977(9) 0.0142(3) Uani 1 1 d . . .
N2 N 0.79686(12) 0.71506(12) 0.90956(9) 0.0136(3) Uani 1 1 d . . .
N3 N 0.71618(12) 0.68712(12) 1.00405(9) 0.0132(3) Uani 1 1 d . . .
N4 N 0.64030(13) 0.47671(14) 1.11797(9) 0.0169(3) Uani 1 1 d . . .
O1 O 0.77682(11) 0.18852(10) 0.99097(8) 0.0177(2) Uani 1 1 d . . .
O2 O 1.06878(11) 0.32958(11) 0.71030(8) 0.0191(2) Uani 1 1 d . . .
H1 H 0.949(2) 0.161(2) 0.8419(15) 0.033(5) Uiso 1 1 d . . .
H4A H 0.6336(19) 0.374(2) 1.1275(14) 0.026(4) Uiso 1 1 d . . .
H4B H 0.594(2) 0.536(2) 1.1704(17) 0.041(5) Uiso 1 1 d . . .
O11 O 1.00006(12) -0.05938(10) 0.82945(8) 0.0195(2) Uani 1 1 d . . .
H11A H 1.085(3) -0.084(2) 0.8839(18) 0.047(6) Uiso 1 1 d . . .
H11B H 0.919(3) -0.112(3) 0.8537(19) 0.054(6) Uiso 1 1 d . . .

loop_
_atom_site_aniso_label
_atom_site_aniso_U_11
_atom_site_aniso_U_22
_atom_site_aniso_U_33
_atom_site_aniso_U_23
_atom_site_aniso_U_13
_atom_site_aniso_U_12
C1 0.0110(6) 0.0151(6) 0.0113(5) -0.0003(4) 0.0010(4) -0.0010(4)
C2 0.0140(6) 0.0151(6) 0.0122(6) -0.0006(4) 0.0024(4) 0.0002(5)
C3 0.0185(6) 0.0127(6) 0.0143(6) 0.0018(4) 0.0060(5) 0.0016(5)
C4 0.0120(6) 0.0133(6) 0.0127(5) 0.0004(4) 0.0027(4) -0.0005(4)
C5 0.0128(6) 0.0133(6) 0.0117(5) -0.0004(4) 0.0033(4) -0.0004(4)
C6 0.0116(6) 0.0143(6) 0.0114(5) -0.0002(4) 0.0021(4) -0.0005(4)
C7 0.0205(7) 0.0145(6) 0.0188(6) -0.0031(5) 0.0071(5) 0.0018(5)
N1 0.0170(5) 0.0112(5) 0.0152(5) -0.0008(4) 0.0051(4) 0.0010(4)
N2 0.0150(5) 0.0143(5) 0.0130(5) 0.0016(4) 0.0066(4) 0.0000(4)
N3 0.0148(5) 0.0131(5) 0.0133(5) -0.0001(4) 0.0067(4) 0.0001(4)
N4 0.0212(6) 0.0157(6) 0.0160(5) 0.0001(4) 0.0100(4) -0.0014(4)
O1 0.0207(5) 0.0134(5) 0.0199(5) 0.0036(3) 0.0061(4) -0.0021(3)
O2 0.0215(5) 0.0181(5) 0.0199(5) -0.0025(4) 0.0102(4) 0.0020(4)
O11 0.0228(5) 0.0151(5) 0.0215(5) 0.0037(4) 0.0067(4) -0.0008(4)

loop_
_atom_type_symbol
_atom_type_description
_atom_type_scat_dispersion_real
_atom_type_scat_dispersion_imag
_atom_type_scat_source
C C 0.0033 0.0016 'International Tables Vol C Tables 4.2.6.8 and 6.1.1.4'
H H 0.0000 0.0000 'International Tables Vol C Tables 4.2.6.8 and 6.1.1.4'
N N 0.0061 0.0033 'International Tables Vol C Tables 4.2.6.8 and 6.1.1.4'
O O 0.0106 0.0060 'International Tables Vol C Tables 4.2.6.8 and 6.1.1.4'

loop_
_geom_angle_atom_site_label_1
_geom_angle_atom_site_label_2
_geom_angle_atom_site_label_3
_geom_angle
_geom_angle_site_symmetry_1
_geom_angle_site_symmetry_3
O1 C1 N1 119.51(11) . .
O1 C1 C5 125.25(11) . .
N1 C1 C5 115.24(10) . .
O2 C2 N1 120.71(11) . .
O2 C2 C3 120.29(11) . .
N1 C2 C3 118.99(10) . .
C4 C3 C2 113.36(10) . .
C4 C3 H3A 108.9 . .
C2 C3 H3A 108.9 . .
C4 C3 H3B 108.9 . .
C2 C3 H3B 108.9 . .
H3A C3 H3B 107.7 . .
N2 C4 C5 112.60(10) . .
N2 C4 C3 125.78(10) . .
C5 C4 C3 121.62(11) . .
C4 C5 C6 105.02(11) . .
C4 C5 C1 123.20(11) . .
C6 C5 C1 131.73(11) . .
N4 C6 N3 124.50(11) . .
N4 C6 C5 129.74(12) . .
N3 C6 C5 105.74(10) . .
N3 C7 H7A 109.5 . .
N3 C7 H7B 109.5 . .
H7A C7 H7B 109.5 . .
N3 C7 H7C 109.5 . .
H7A C7 H7C 109.5 . .
H7B C7 H7C 109.5 . .
C2 N1 C1 127.00(10) . .
C2 N1 H1 116.6(11) . .
C1 N1 H1 116.4(11) . .
C4 N2 N3 104.09(9) . .
C6 N3 N2 112.54(10) . .
C6 N3 C7 127.12(10) . .
N2 N3 C7 120.34(10) . .
C6 N4 H4A 120.2(11) . .
C6 N4 H4B 124.7(12) . .
H4A N4 H4B 115.0(17) . .
H11A O11 H11B 104.1(18) . .

loop_
_geom_bond_atom_site_label_1
_geom_bond_atom_site_label_2
_geom_bond_distance
_geom_bond_site_symmetry_2
C1 O1 1.2403(15) .
C1 N1 1.3965(15) .
C1 C5 1.4216(17) .
C2 O2 1.2208(14) .
C2 N1 1.3819(15) .
C2 C3 1.5161(17) .
C3 C4 1.4916(15) .
C3 H3A 0.9900 .
C3 H3B 0.9900 .
C4 N2 1.3179(16) .
C4 C5 1.4043(16) .
C5 C6 1.4092(16) .
C6 N4 1.3429(15) .
C6 N3 1.3473(16) .
C7 N3 1.4540(16) .
C7 H7A 0.9800 .
C7 H7B 0.9800 .
C7 H7C 0.9800 .
N1 H1 0.940(19) .
N2 N3 1.3948(13) .
N4 H4A 0.889(18) .
N4 H4B 0.93(2) .
O11 H11A 0.91(2) .
O11 H11B 0.91(2) .

loop_
_geom_hbond_atom_site_label_D
_geom_hbond_atom_site_label_H
_geom_hbond_atom_site_label_A
_geom_hbond_distance_DH
_geom_hbond_distance_HA
_geom_hbond_distance_DA
_geom_hbond_angle_DHA
_geom_hbond_site_symmetry_A
N1 H1 O11 0.940(19) 1.95(2) 2.8925(14) 177.3(16) .
N4 H4A O2 0.889(18) 2.110(18) 2.9383(15) 154.7(15) 4_566
N4 H4B O11 0.93(2) 2.11(2) 2.9574(14) 150.9(17) 4_566
O11 H11A O1 0.91(2) 1.93(2) 2.8128(14) 162.2(18) 3_757
O11 H11B N2 0.91(2) 1.98(2) 2.8534(14) 160(2) 1_545
